data_2211344
loop_
_publ_author_name
'Xiao-Lin Zhang'
'Yong-Ping Yan'
'Liang Ding'
'Lai-Tao Luo'

_publ_section_title
;
 <i>N</i>-<i>tert</i>-Butyl-4-toluenesulfonamide
;
_journal_coeditor_code CI2226
_journal_issue 12
_journal_name_full 'Acta Crystallographica Section E'
_journal_page_first o5809
_journal_page_last o5810
_journal_paper_doi 10.1107/S1600536806049567
_journal_volume 62
_journal_year 2006
_chemical_formula_iupac 'C11 H17 N O2 S'
_chemical_formula_moiety 'C11 H17 N O2 S'
_chemical_formula_sum 'C11 H17 N O2 S'
_chemical_formula_weight 227.32
_chemical_name_systematic
;
N-tert-Butyl-4-toluenesulfonamide
;
_space_group_IT_number 14
_symmetry_cell_setting monoclinic
_symmetry_space_group_name_Hall '-P 2ybc'
_symmetry_space_group_name_H-M 'P 1 21/c 1'
_atom_sites_solution_hydrogens geom
_atom_sites_solution_primary direct
_atom_sites_solution_secondary difmap
_audit_creation_method SHELXL-97
_cell_angle_alpha 90.00
_cell_angle_beta 97.3060(10)
_cell_angle_gamma 90.00
_cell_formula_units_Z 4
_cell_length_a 6.1484(7)
_cell_length_b 24.812(3)
_cell_length_c 8.1623(9)
_cell_measurement_reflns_used 3874
_cell_measurement_temperature 291(2)
_cell_measurement_theta_max 28.02
_cell_measurement_theta_min 2.65
_cell_volume 1235.1(2)
_computing_cell_refinement 'SAINT (Bruker, 1998)'
_computing_data_collection 'SMART (Bruker, 1998)'
_computing_data_reduction SAINT
_computing_molecular_graphics 'SHELXTL (Bruker, 1998)'
_computing_publication_material SHELXTL
_computing_structure_refinement 'SHELXL97 (Sheldrick, 1997)'
_computing_structure_solution 'SHELXS97 (Sheldrick, 1997)'
_diffrn_ambient_temperature 291(2)
_diffrn_measured_fraction_theta_full 0.988
_diffrn_measured_fraction_theta_max 0.988
_diffrn_measurement_device_type 'Bruker SMART CCD area-detector'
_diffrn_measurement_method '\f and \w'
_diffrn_radiation_monochromator graphite
_diffrn_radiation_source 'fine-focus sealed tube'
_diffrn_radiation_type MoK\a
_diffrn_radiation_wavelength 0.71073
_diffrn_reflns_av_R_equivalents 0.0161
_diffrn_reflns_av_sigmaI/netI 0.0170
_diffrn_reflns_limit_h_max 7
_diffrn_reflns_limit_h_min -7
_diffrn_reflns_limit_k_max 32
_diffrn_reflns_limit_k_min -31
_diffrn_reflns_limit_l_max 10
_diffrn_reflns_limit_l_min -10
_diffrn_reflns_number 8662
_diffrn_reflns_theta_full 27.50
_diffrn_reflns_theta_max 27.50
_diffrn_reflns_theta_min 2.65
_diffrn_standards_number 0
_exptl_absorpt_coefficient_mu 0.244
_exptl_absorpt_correction_T_max 0.9424
_exptl_absorpt_correction_T_min 0.8950
_exptl_absorpt_correction_type multi-scan
_exptl_absorpt_process_details '(SADABS; Sheldrick, 1996)'
_exptl_crystal_colour white
_exptl_crystal_density_diffrn 1.222
_exptl_crystal_density_method 'not measured'
_exptl_crystal_description Block
_exptl_crystal_F_000 488
_exptl_crystal_size_max 0.47
_exptl_crystal_size_mid 0.37
_exptl_crystal_size_min 0.25
_refine_diff_density_max 0.268
_refine_diff_density_min -0.313
_refine_ls_extinction_method none
_refine_ls_goodness_of_fit_ref 1.075
_refine_ls_hydrogen_treatment mixed
_refine_ls_matrix_type full
_refine_ls_number_parameters 144
_refine_ls_number_reflns 2791
_refine_ls_number_restraints 0
_refine_ls_restrained_S_all 1.075
_refine_ls_R_factor_all 0.0459
_refine_ls_R_factor_gt 0.0392
_refine_ls_shift/su_max 0.013
_refine_ls_shift/su_mean 0.000
_refine_ls_structure_factor_coef Fsqd
_refine_ls_weighting_details 'calc w=1/[\s^2^(Fo^2^)+(0.0519P)^2^+0.3046P] where P=(Fo^2^+2Fc^2^)/3'
_refine_ls_weighting_scheme calc
_refine_ls_wR_factor_gt 0.1040
_refine_ls_wR_factor_ref 0.1087
_reflns_number_gt 2401
_reflns_number_total 2791
_reflns_threshold_expression I>2\s(I)
_cod_data_source_file ci2226.cif
_cod_data_source_block I
_cod_depositor_comments
;
The following automatic conversions were performed:
'_symmetry_cell_setting' value 'Monoclinic' changed to 'monoclinic'
according to '/home/saulius/struct/CIF-dictionaries/cif_core.dic'
dictionary named 'cif_core.dic' version 2.4.1 from 2010-06-29.

Automatic conversion script
Id: cif_fix_enum 1527 2010-12-29 10:47:43Z saulius 

The following automatic conversions were performed:

'_symmetry_cell_setting' value 'Monoclinic' changed to 'monoclinic'
according to /home/saulius/struct/CIF-dictionaries/cif_core.dic
dictionary named 'cif_core.dic' version 2.4.1 from 2010-06-29.

Automatic conversion script
Id: cif_fix_values 1715 2011-07-08 13:25:40Z adriana 
;
_cod_original_sg_symbol_H-M 'P 21/c'
_cod_database_code 2211344
_cod_database_fobs_code 2211344

loop_
_symmetry_equiv_pos_as_xyz
'x, y, z'
'-x, y+1/2, -z+1/2'
'-x, -y, -z'
'x, -y-1/2, z-1/2'

loop_
_atom_site_type_symbol
_atom_site_label
_atom_site_fract_x
_atom_site_fract_y
_atom_site_fract_z
_atom_site_U_iso_or_equiv
_atom_site_adp_type
_atom_site_calc_flag
_atom_site_refinement_flags
_atom_site_occupancy
S S1 0.02240(6) 0.404417(15) 0.51201(5) 0.04429(14) Uani d . 1
O O1 -0.1257(2) 0.36700(5) 0.42313(17) 0.0669(4) Uani d . 1
O O2 -0.0674(2) 0.44346(5) 0.61609(17) 0.0666(4) Uani d . 1
N N1 0.1602(2) 0.43852(5) 0.39316(16) 0.0425(3) Uani d . 1
C C1 0.6685(4) 0.27231(10) 0.9736(3) 0.0784(6) Uani d . 1
H H1C 0.8081 0.2901 0.9908 0.118 Uiso calc R 1
H H1D 0.6857 0.2373 0.9266 0.118 Uiso calc R 1
H H1E 0.6120 0.2685 1.0773 0.118 Uiso calc R 1
C C2 0.5102(3) 0.30539(7) 0.85676(19) 0.0506(4) Uani d . 1
C C3 0.2980(3) 0.28733(7) 0.8087(2) 0.0562(4) Uani d . 1
H H3 0.2529 0.2548 0.8499 0.067 Uiso calc R 1
C C4 0.1517(3) 0.31681(6) 0.7003(2) 0.0487(4) Uani d . 1
H H4 0.0108 0.3039 0.6680 0.058 Uiso calc R 1
C C5 0.2170(2) 0.36569(5) 0.64039(17) 0.0378(3) Uani d . 1
C C6 0.4280(3) 0.38460(7) 0.68799(19) 0.0478(4) Uani d . 1
H H6 0.4726 0.4174 0.6483 0.057 Uiso calc R 1
C C7 0.5716(3) 0.35414(8) 0.7952(2) 0.0536(4) Uani d . 1
H H7 0.7130 0.3669 0.8266 0.064 Uiso calc R 1
C C8 0.3119(4) 0.36441(8) 0.2407(3) 0.0703(6) Uani d . 1
H H8A 0.4355 0.3629 0.3252 0.105 Uiso calc R 1
H H8B 0.3575 0.3546 0.1365 0.105 Uiso calc R 1
H H8C 0.2011 0.3398 0.2672 0.105 Uiso calc R 1
C C9 0.3938(4) 0.46099(9) 0.1900(3) 0.0694(5) Uani d . 1
H H9A 0.3349 0.4969 0.1863 0.104 Uiso calc R 1
H H9B 0.4385 0.4522 0.0847 0.104 Uiso calc R 1
H H9C 0.5180 0.4590 0.2738 0.104 Uiso calc R 1
C C10 0.0179(4) 0.42524(10) 0.0999(3) 0.0783(6) Uani d . 1
H H10A -0.0882 0.3988 0.1228 0.117 Uiso calc R 1
H H10B 0.0602 0.4187 -0.0076 0.117 Uiso calc R 1
H H10C -0.0449 0.4606 0.1028 0.117 Uiso calc R 1
C C11 0.2195(3) 0.42138(7) 0.22972(19) 0.0466(4) Uani d . 1
H H1 0.142(3) 0.4699(8) 0.404(2) 0.044(5) Uiso d . 1

loop_
_atom_site_aniso_label
_atom_site_aniso_U_11
_atom_site_aniso_U_22
_atom_site_aniso_U_33
_atom_site_aniso_U_12
_atom_site_aniso_U_13
_atom_site_aniso_U_23
S1 0.0407(2) 0.0420(2) 0.0512(2) 0.00449(15) 0.01007(16) 0.00886(15)
O1 0.0464(7) 0.0707(8) 0.0787(9) -0.0157(6) -0.0106(6) 0.0179(7)
O2 0.0790(9) 0.0556(7) 0.0732(9) 0.0253(6) 0.0407(7) 0.0168(6)
N1 0.0528(8) 0.0328(6) 0.0432(7) 0.0051(5) 0.0118(6) 0.0027(5)
C1 0.0829(15) 0.0882(15) 0.0631(12) 0.0323(13) 0.0054(11) 0.0218(11)
C2 0.0598(10) 0.0544(9) 0.0384(8) 0.0166(8) 0.0093(7) 0.0040(7)
C3 0.0724(12) 0.0366(8) 0.0608(10) 0.0042(8) 0.0126(9) 0.0098(7)
C4 0.0515(9) 0.0358(7) 0.0587(10) -0.0045(6) 0.0075(7) 0.0035(7)
C5 0.0430(8) 0.0332(7) 0.0378(7) 0.0013(6) 0.0076(6) -0.0002(5)
C6 0.0506(9) 0.0466(8) 0.0456(8) -0.0080(7) 0.0035(7) 0.0069(7)
C7 0.0484(9) 0.0678(11) 0.0432(9) -0.0022(8) -0.0001(7) 0.0041(7)
C8 0.0953(15) 0.0557(11) 0.0622(12) 0.0202(10) 0.0188(11) -0.0089(9)
C9 0.0710(13) 0.0790(13) 0.0641(12) -0.0059(11) 0.0311(10) 0.0031(10)
C10 0.0802(14) 0.1011(17) 0.0486(11) 0.0008(13) -0.0105(10) 0.0081(11)
C11 0.0534(9) 0.0490(8) 0.0382(8) 0.0053(7) 0.0085(7) -0.0003(6)

loop_
_atom_type_symbol
_atom_type_description
_atom_type_scat_dispersion_real
_atom_type_scat_dispersion_imag
_atom_type_scat_source
C C 0.0033 0.0016 'International Tables Vol C Tables 4.2.6.8 and 6.1.1.4'
H H 0.0000 0.0000 'International Tables Vol C Tables 4.2.6.8 and 6.1.1.4'
N N 0.0061 0.0033 'International Tables Vol C Tables 4.2.6.8 and 6.1.1.4'
O O 0.0106 0.0060 'International Tables Vol C Tables 4.2.6.8 and 6.1.1.4'
S S 0.1246 0.1234 'International Tables Vol C Tables 4.2.6.8 and 6.1.1.4'

loop_
_geom_angle_atom_site_label_1
_geom_angle_atom_site_label_2
_geom_angle_atom_site_label_3
_geom_angle
O1 S1 O2 117.84(9)
O1 S1 N1 112.69(8)
O2 S1 N1 105.79(8)
O1 S1 C5 106.65(7)
O2 S1 C5 107.22(8)
N1 S1 C5 105.95(7)
C11 N1 S1 126.74(11)
C11 N1 H1 115.5(13)
S1 N1 H1 111.1(13)
C2 C1 H1C 109.5
C2 C1 H1D 109.5
H1C C1 H1D 109.5
C2 C1 H1E 109.5
H1C C1 H1E 109.5
H1D C1 H1E 109.5
C7 C2 C3 118.06(15)
C7 C2 C1 121.36(18)
C3 C2 C1 120.57(17)
C4 C3 C2 121.33(15)
C4 C3 H3 119.3
C2 C3 H3 119.3
C5 C4 C3 119.55(15)
C5 C4 H4 120.2
C3 C4 H4 120.2
C4 C5 C6 119.96(14)
C4 C5 S1 118.66(12)
C6 C5 S1 121.30(11)
C7 C6 C5 119.36(15)
C7 C6 H6 120.3
C5 C6 H6 120.3
C2 C7 C6 121.73(16)
C2 C7 H7 119.1
C6 C7 H7 119.1
C11 C8 H8A 109.5
C11 C8 H8B 109.5
H8A C8 H8B 109.5
C11 C8 H8C 109.5
H8A C8 H8C 109.5
H8B C8 H8C 109.5
C11 C9 H9A 109.5
C11 C9 H9B 109.5
H9A C9 H9B 109.5
C11 C9 H9C 109.5
H9A C9 H9C 109.5
H9B C9 H9C 109.5
C11 C10 H10A 109.5
C11 C10 H10B 109.5
H10A C10 H10B 109.5
C11 C10 H10C 109.5
H10A C10 H10C 109.5
H10B C10 H10C 109.5
N1 C11 C9 105.44(14)
N1 C11 C8 110.18(14)
C9 C11 C8 110.20(17)
N1 C11 C10 109.51(15)
C9 C11 C10 110.08(16)
C8 C11 C10 111.27(17)

loop_
_geom_bond_atom_site_label_1
_geom_bond_atom_site_label_2
_geom_bond_distance
S1 O1 1.4317(13)
S1 O2 1.4438(13)
S1 N1 1.6074(14)
S1 C5 1.7702(15)
N1 C11 1.489(2)
N1 H1 0.791(18)
C1 C2 1.514(2)
C1 H1C 0.96
C1 H1D 0.96
C1 H1E 0.96
C2 C7 1.380(2)
C2 C3 1.388(3)
C3 C4 1.387(2)
C3 H3 0.93
C4 C5 1.386(2)
C4 H4 0.93
C5 C6 1.388(2)
C6 C7 1.386(2)
C6 H6 0.93
C7 H7 0.93
C8 C11 1.522(2)
C8 H8A 0.96
C8 H8B 0.96
C8 H8C 0.96
C9 C11 1.519(3)
C9 H9A 0.96
C9 H9B 0.96
C9 H9C 0.96
C10 C11 1.528(3)
C10 H10A 0.96
C10 H10B 0.96
C10 H10C 0.96

loop_
_geom_hbond_atom_site_label_D
_geom_hbond_atom_site_label_H
_geom_hbond_atom_site_label_A
_geom_hbond_site_symmetry_A
_geom_hbond_distance_DH
_geom_hbond_distance_HA
_geom_hbond_distance_DA
_geom_hbond_angle_DHA
N1 H1 O2 3_566 0.79(2) 2.20(2) 2.982(2) 170(2)

loop_
_geom_torsion_atom_site_label_1
_geom_torsion_atom_site_label_2
_geom_torsion_atom_site_label_3
_geom_torsion_atom_site_label_4
_geom_torsion
O1 S1 N1 C11 -27.24(16)
O2 S1 N1 C11 -157.35(14)
C5 S1 N1 C11 89.02(14)
C7 C2 C3 C4 0.8(3)
C1 C2 C3 C4 -179.24(17)
C2 C3 C4 C5 -1.0(3)
C3 C4 C5 C6 0.5(2)
C3 C4 C5 S1 -176.31(13)
O1 S1 C5 C4 -31.05(15)
O2 S1 C5 C4 96.03(14)
N1 S1 C5 C4 -151.33(12)
O1 S1 C5 C6 152.19(14)
O2 S1 C5 C6 -80.72(15)
N1 S1 C5 C6 31.92(15)
C4 C5 C6 C7 0.1(2)
S1 C5 C6 C7 176.80(12)
C3 C2 C7 C6 -0.2(3)
C1 C2 C7 C6 179.84(17)
C5 C6 C7 C2 -0.2(3)
S1 N1 C11 C9 -166.27(13)
S1 N1 C11 C8 -47.4(2)
S1 N1 C11 C10 75.33(18)

loop_
_cod_related_entry_id
_cod_related_entry_database
_cod_related_entry_code
1 ChemSpider 215677
